data_4119806
loop_
_publ_author_name
'Henning Arp'
'Christoph Marschner'
'Judith Baumgartner'
'Patrick Zark'
'Thomas M\"uller'

_publ_section_title
;
 Coordination Chemistry of Disilylated Stannylenes with Group 10 d10
 Transition Metals: Silastannene vs Stannylene Complexation
;
_journal_name_full 'Journal of the American Chemical Society'
_journal_page_first 7949
_journal_page_last 7959
_journal_paper_doi 10.1021/ja401548d
_journal_volume 135
_journal_year 2013
_chemical_formula_sum 'C24 H69 P Si8 Sn'
_chemical_formula_weight 732.17
_chemical_name_systematic
;
 ?
;
_space_group_IT_number 14
_symmetry_cell_setting monoclinic
_symmetry_space_group_name_Hall '-P 2ybc'
_symmetry_space_group_name_H-M 'P 1 21/c 1'
_atom_sites_solution_hydrogens geom
_atom_sites_solution_primary direct
_atom_sites_solution_secondary difmap
_audit_creation_method SHELXL-97
_cell_angle_alpha 90.00
_cell_angle_beta 102.855(3)
_cell_angle_gamma 90.00
_cell_formula_units_Z 4
_cell_length_a 12.122(2)
_cell_length_b 19.136(3)
_cell_length_c 18.629(3)
_cell_measurement_reflns_used 978
_cell_measurement_temperature 100(2)
_cell_measurement_theta_max 26.35
_cell_measurement_theta_min 3.59
_cell_volume 4213.0(12)
_computing_cell_refinement 'Bruker SMART'
_computing_data_collection 'Bruker SMART'
_computing_data_reduction 'Bruker SAINT'
_computing_molecular_graphics 'Bruker SHELXTL'
_computing_publication_material 'Bruker SHELXTL'
_computing_structure_refinement 'SHELXL-97 (Sheldrick, 1997)'
_computing_structure_solution 'SHELXS-97 (Sheldrick, 1990)'
_diffrn_ambient_temperature 100(2)
_diffrn_measured_fraction_theta_full 0.919
_diffrn_measured_fraction_theta_max 0.919
_diffrn_measurement_device_type 'SMART APEX'
_diffrn_measurement_method '\w scans'
_diffrn_radiation_monochromator graphite
_diffrn_radiation_source 'fine-focus sealed tube'
_diffrn_radiation_type MoK\a
_diffrn_radiation_wavelength 0.71073
_diffrn_reflns_av_R_equivalents 0.0502
_diffrn_reflns_av_sigmaI/netI 0.0640
_diffrn_reflns_limit_h_max 11
_diffrn_reflns_limit_h_min -14
_diffrn_reflns_limit_k_max 20
_diffrn_reflns_limit_k_min -11
_diffrn_reflns_limit_l_max 21
_diffrn_reflns_limit_l_min -7
_diffrn_reflns_number 9233
_diffrn_reflns_theta_full 25.00
_diffrn_reflns_theta_max 25.00
_diffrn_reflns_theta_min 1.55
_exptl_absorpt_coefficient_mu 0.885
_exptl_absorpt_correction_T_max 0.8360
_exptl_absorpt_correction_T_min 0.7355
_exptl_absorpt_correction_type multi-scan
_exptl_absorpt_process_details SADABS
_exptl_crystal_colour red
_exptl_crystal_density_diffrn 1.154
_exptl_crystal_density_meas 0
_exptl_crystal_description blocks
_exptl_crystal_F_000 1560
_exptl_crystal_size_max 0.37
_exptl_crystal_size_mid 0.31
_exptl_crystal_size_min 0.21
_refine_diff_density_max 1.837
_refine_diff_density_min -2.224
_refine_diff_density_rms 0.131
_refine_ls_extinction_method none
_refine_ls_goodness_of_fit_ref 1.084
_refine_ls_hydrogen_treatment constr
_refine_ls_matrix_type full
_refine_ls_number_parameters 328
_refine_ls_number_reflns 6818
_refine_ls_number_restraints 0
_refine_ls_restrained_S_all 1.084
_refine_ls_R_factor_all 0.0685
_refine_ls_R_factor_gt 0.0554
_refine_ls_shift/su_max 0.008
_refine_ls_shift/su_mean 0.001
_refine_ls_structure_factor_coef Fsqd
_refine_ls_weighting_details 'calc w=1/[\s^2^(Fo^2^)+(0.0695P)^2^+0.0000P] where P=(Fo^2^+2Fc^2^)/3'
_refine_ls_weighting_scheme calc
_refine_ls_wR_factor_gt 0.1274
_refine_ls_wR_factor_ref 0.1339
_reflns_number_gt 5718
_reflns_number_total 6818
_reflns_threshold_expression >2sigma(I)
_cod_data_source_file ja401548d_si_001_5.cif
_cod_data_source_block 9_801j
_cod_original_cell_volume 4212.8(12)
_cod_database_code 4119806

loop_
_symmetry_equiv_pos_as_xyz
'x, y, z'
'-x, y+1/2, -z+1/2'
'-x, -y, -z'
'x, -y-1/2, z-1/2'

loop_
_atom_site_label
_atom_site_type_symbol
_atom_site_fract_x
_atom_site_fract_y
_atom_site_fract_z
_atom_site_U_iso_or_equiv
_atom_site_adp_type
_atom_site_occupancy
_atom_site_symmetry_multiplicity
_atom_site_calc_flag
_atom_site_refinement_flags
Sn1 Sn 0.14210(2) 0.245841(17) 0.692329(18) 0.01700(13) Uani 1 1 d .
P1 P 0.24456(10) 0.36346(7) 0.67002(7) 0.0215(3) Uani 1 1 d .
Si1 Si 0.48406(11) 0.19437(8) 0.76038(8) 0.0223(3) Uani 1 1 d .
Si2 Si 0.31125(10) 0.15704(7) 0.68409(7) 0.0175(3) Uani 1 1 d .
Si3 Si 0.36154(11) 0.11989(8) 0.57499(8) 0.0222(3) Uani 1 1 d .
Si4 Si 0.27350(11) 0.05760(8) 0.75140(8) 0.0249(4) Uani 1 1 d .
Si5 Si -0.02012(10) 0.25617(7) 0.56608(7) 0.0174(3) Uani 1 1 d .
Si6 Si -0.12201(10) 0.15085(8) 0.56692(8) 0.0208(3) Uani 1 1 d .
Si7 Si -0.00860(11) 0.27004(8) 0.44200(8) 0.0240(3) Uani 1 1 d .
Si8 Si -0.15343(11) 0.33979(8) 0.58880(8) 0.0225(3) Uani 1 1 d .
C1 C 0.5651(4) 0.2589(3) 0.7145(3) 0.0336(14) Uani 1 1 d .
H1A H 0.5208 0.3019 0.7029 0.050 Uiso 1 1 calc R
H1B H 0.5787 0.2385 0.6690 0.050 Uiso 1 1 calc R
H1C H 0.6377 0.2697 0.7479 0.050 Uiso 1 1 calc R
C2 C 0.4643(5) 0.2356(3) 0.8495(3) 0.0341(14) Uani 1 1 d .
H2A H 0.4629 0.1989 0.8860 0.051 Uiso 1 1 calc R
H2B H 0.3927 0.2614 0.8402 0.051 Uiso 1 1 calc R
H2C H 0.5270 0.2677 0.8683 0.051 Uiso 1 1 calc R
C3 C 0.5833(4) 0.1173(3) 0.7859(3) 0.0314(13) Uani 1 1 d .
H3A H 0.6388 0.1278 0.8316 0.047 Uiso 1 1 calc R
H3B H 0.6228 0.1085 0.7463 0.047 Uiso 1 1 calc R
H3C H 0.5397 0.0758 0.7932 0.047 Uiso 1 1 calc R
C4 C 0.3741(5) 0.1967(3) 0.5140(3) 0.0337(14) Uani 1 1 d .
H4A H 0.3910 0.1799 0.4679 0.051 Uiso 1 1 calc R
H4B H 0.4352 0.2274 0.5392 0.051 Uiso 1 1 calc R
H4C H 0.3027 0.2227 0.5032 0.051 Uiso 1 1 calc R
C5 C 0.5026(4) 0.0731(3) 0.5921(3) 0.0374(15) Uani 1 1 d .
H5A H 0.5189 0.0591 0.5450 0.056 Uiso 1 1 calc R
H5B H 0.4996 0.0315 0.6223 0.056 Uiso 1 1 calc R
H5C H 0.5623 0.1044 0.6179 0.056 Uiso 1 1 calc R
C6 C 0.2546(4) 0.0572(3) 0.5207(3) 0.0291(13) Uani 1 1 d .
H6A H 0.1817 0.0810 0.5047 0.044 Uiso 1 1 calc R
H6B H 0.2458 0.0172 0.5517 0.044 Uiso 1 1 calc R
H6C H 0.2808 0.0409 0.4775 0.044 Uiso 1 1 calc R
C7 C 0.3420(5) -0.0227(3) 0.7224(3) 0.0404(16) Uani 1 1 d .
H7A H 0.3426 -0.0599 0.7586 0.061 Uiso 1 1 calc R
H7B H 0.4199 -0.0117 0.7196 0.061 Uiso 1 1 calc R
H7C H 0.2993 -0.0381 0.6741 0.061 Uiso 1 1 calc R
C8 C 0.1187(4) 0.0382(3) 0.7429(3) 0.0385(15) Uani 1 1 d .
H8A H 0.0870 0.0181 0.6943 0.058 Uiso 1 1 calc R
H8B H 0.0786 0.0815 0.7489 0.058 Uiso 1 1 calc R
H8C H 0.1101 0.0047 0.7812 0.058 Uiso 1 1 calc R
C9 C 0.3302(5) 0.0682(3) 0.8537(3) 0.0411(16) Uani 1 1 d .
H9A H 0.2970 0.1100 0.8708 0.062 Uiso 1 1 calc R
H9B H 0.4127 0.0731 0.8639 0.062 Uiso 1 1 calc R
H9C H 0.3103 0.0270 0.8794 0.062 Uiso 1 1 calc R
C10 C -0.0293(4) 0.0739(3) 0.5575(3) 0.0301(13) Uani 1 1 d .
H10A H 0.0455 0.0804 0.5900 0.045 Uiso 1 1 calc R
H10B H -0.0217 0.0703 0.5064 0.045 Uiso 1 1 calc R
H10C H -0.0637 0.0310 0.5714 0.045 Uiso 1 1 calc R
C11 C -0.1693(4) 0.1415(3) 0.6566(3) 0.0291(13) Uani 1 1 d .
H11A H -0.2045 0.0956 0.6584 0.044 Uiso 1 1 calc R
H11B H -0.2243 0.1782 0.6600 0.044 Uiso 1 1 calc R
H11C H -0.1037 0.1459 0.6980 0.044 Uiso 1 1 calc R
C12 C -0.2508(4) 0.1424(3) 0.4886(3) 0.0304(13) Uani 1 1 d .
H12A H -0.2269 0.1408 0.4417 0.046 Uiso 1 1 calc R
H12B H -0.3006 0.1827 0.4888 0.046 Uiso 1 1 calc R
H12C H -0.2916 0.0994 0.4947 0.046 Uiso 1 1 calc R
C13 C 0.0368(5) 0.1890(3) 0.4004(3) 0.0393(15) Uani 1 1 d .
H13A H 0.0388 0.1980 0.3489 0.059 Uiso 1 1 calc R
H13B H -0.0169 0.1513 0.4027 0.059 Uiso 1 1 calc R
H13C H 0.1124 0.1753 0.4278 0.059 Uiso 1 1 calc R
C14 C -0.1528(4) 0.2937(3) 0.3852(3) 0.0317(13) Uani 1 1 d .
H14A H -0.1808 0.3355 0.4059 0.048 Uiso 1 1 calc R
H14B H -0.2053 0.2549 0.3857 0.048 Uiso 1 1 calc R
H14C H -0.1474 0.3032 0.3344 0.048 Uiso 1 1 calc R
C15 C 0.0892(5) 0.3422(3) 0.4264(3) 0.0395(15) Uani 1 1 d .
H15A H 0.1672 0.3303 0.4507 0.059 Uiso 1 1 calc R
H15B H 0.0676 0.3859 0.4470 0.059 Uiso 1 1 calc R
H15C H 0.0837 0.3480 0.3735 0.059 Uiso 1 1 calc R
C16 C -0.1432(4) 0.3464(3) 0.6910(3) 0.0275(12) Uani 1 1 d .
H16A H -0.2013 0.3786 0.7003 0.041 Uiso 1 1 calc R
H16B H -0.0682 0.3639 0.7152 0.041 Uiso 1 1 calc R
H16C H -0.1549 0.3001 0.7106 0.041 Uiso 1 1 calc R
C17 C -0.1409(4) 0.4306(3) 0.5482(3) 0.0318(13) Uani 1 1 d .
H17A H -0.2161 0.4521 0.5344 0.048 Uiso 1 1 calc R
H17B H -0.1090 0.4263 0.5045 0.048 Uiso 1 1 calc R
H17C H -0.0913 0.4599 0.5849 0.048 Uiso 1 1 calc R
C18 C -0.3055(4) 0.3148(3) 0.5474(3) 0.0337(14) Uani 1 1 d .
H18A H -0.3210 0.2685 0.5652 0.051 Uiso 1 1 calc R
H18B H -0.3177 0.3139 0.4936 0.051 Uiso 1 1 calc R
H18C H -0.3564 0.3492 0.5619 0.051 Uiso 1 1 calc R
C19 C 0.1324(4) 0.4287(3) 0.6439(3) 0.0339(14) Uani 1 1 d .
H19A H 0.0973 0.4218 0.5911 0.041 Uiso 1 1 calc R
H19B H 0.0736 0.4183 0.6717 0.041 Uiso 1 1 calc R
C20 C 0.1630(4) 0.5065(3) 0.6552(3) 0.0352(14) Uani 1 1 d .
H20A H 0.1881 0.5162 0.7080 0.053 Uiso 1 1 calc R
H20B H 0.0964 0.5350 0.6345 0.053 Uiso 1 1 calc R
H20C H 0.2240 0.5178 0.6304 0.053 Uiso 1 1 calc R
C21 C 0.3379(4) 0.3991(3) 0.7534(3) 0.0262(12) Uani 1 1 d .
H21A H 0.4056 0.3689 0.7675 0.031 Uiso 1 1 calc R
H21B H 0.3636 0.4462 0.7424 0.031 Uiso 1 1 calc R
C22 C 0.2800(5) 0.4041(3) 0.8182(3) 0.0376(14) Uani 1 1 d .
H22A H 0.2149 0.4356 0.8054 0.056 Uiso 1 1 calc R
H22B H 0.3338 0.4224 0.8614 0.056 Uiso 1 1 calc R
H22C H 0.2543 0.3576 0.8294 0.056 Uiso 1 1 calc R
C23 C 0.3287(4) 0.3655(3) 0.5990(3) 0.0335(14) Uani 1 1 d .
H23A H 0.3814 0.3253 0.6080 0.040 Uiso 1 1 calc R
H23B H 0.2762 0.3576 0.5508 0.040 Uiso 1 1 calc R
C24 C 0.3979(5) 0.4305(3) 0.5919(4) 0.0522(18) Uani 1 1 d .
H24A H 0.3476 0.4711 0.5817 0.078 Uiso 1 1 calc R
H24B H 0.4367 0.4241 0.5516 0.078 Uiso 1 1 calc R
H24C H 0.4539 0.4381 0.6380 0.078 Uiso 1 1 calc R

loop_
_atom_site_aniso_label
_atom_site_aniso_U_11
_atom_site_aniso_U_22
_atom_site_aniso_U_33
_atom_site_aniso_U_23
_atom_site_aniso_U_13
_atom_site_aniso_U_12
Sn1 0.01250(18) 0.0184(2) 0.0195(2) -0.00045(14) 0.00245(13) 0.00043(13)
P1 0.0170(6) 0.0222(8) 0.0230(7) -0.0011(6) -0.0005(5) -0.0025(5)
Si1 0.0137(6) 0.0254(9) 0.0259(8) 0.0011(6) 0.0001(6) 0.0018(6)
Si2 0.0124(6) 0.0197(8) 0.0204(7) 0.0014(6) 0.0036(5) 0.0018(5)
Si3 0.0183(7) 0.0259(9) 0.0242(8) -0.0022(6) 0.0088(6) -0.0023(6)
Si4 0.0167(7) 0.0271(9) 0.0322(8) 0.0093(7) 0.0081(6) 0.0040(6)
Si5 0.0124(6) 0.0182(8) 0.0209(7) -0.0011(6) 0.0025(5) -0.0005(5)
Si6 0.0137(6) 0.0212(9) 0.0267(8) -0.0023(6) 0.0029(6) -0.0016(6)
Si7 0.0171(7) 0.0324(10) 0.0220(8) 0.0023(6) 0.0030(6) 0.0021(6)
Si8 0.0148(6) 0.0258(9) 0.0267(8) -0.0029(7) 0.0043(6) 0.0038(6)
C1 0.017(3) 0.038(4) 0.047(4) 0.003(3) 0.010(3) 0.000(2)
C2 0.038(3) 0.035(4) 0.025(3) -0.002(3) -0.001(3) 0.006(3)
C3 0.013(2) 0.035(4) 0.042(3) 0.001(3) -0.001(2) 0.004(2)
C4 0.055(4) 0.024(4) 0.028(3) -0.002(3) 0.020(3) -0.014(3)
C5 0.025(3) 0.040(4) 0.052(4) -0.011(3) 0.019(3) 0.000(3)
C6 0.031(3) 0.026(3) 0.033(3) -0.009(3) 0.011(2) -0.005(2)
C7 0.034(3) 0.029(4) 0.062(4) 0.016(3) 0.019(3) 0.007(3)
C8 0.023(3) 0.042(4) 0.052(4) 0.016(3) 0.011(3) 0.001(3)
C9 0.033(3) 0.056(4) 0.037(3) 0.019(3) 0.012(3) 0.002(3)
C10 0.022(3) 0.028(3) 0.038(3) -0.009(3) 0.002(2) 0.001(2)
C11 0.021(3) 0.032(4) 0.036(3) 0.004(3) 0.009(2) -0.005(2)
C12 0.020(2) 0.022(3) 0.045(3) -0.008(3) -0.003(2) -0.003(2)
C13 0.045(3) 0.047(4) 0.026(3) 0.001(3) 0.008(3) 0.016(3)
C14 0.026(3) 0.037(4) 0.029(3) 0.008(3) 0.000(2) 0.003(3)
C15 0.031(3) 0.052(4) 0.033(3) 0.010(3) 0.002(3) -0.011(3)
C16 0.027(3) 0.031(3) 0.027(3) 0.000(2) 0.010(2) 0.004(2)
C17 0.025(3) 0.028(4) 0.040(3) 0.006(3) 0.001(2) 0.009(2)
C18 0.016(2) 0.040(4) 0.043(3) -0.001(3) 0.001(2) 0.003(2)
C19 0.020(3) 0.023(3) 0.053(4) 0.007(3) -0.004(3) -0.001(2)
C20 0.030(3) 0.022(4) 0.051(4) 0.006(3) 0.003(3) 0.002(2)
C21 0.025(3) 0.027(3) 0.026(3) 0.000(2) 0.005(2) -0.001(2)
C22 0.043(3) 0.035(4) 0.033(3) -0.002(3) 0.006(3) -0.004(3)
C23 0.031(3) 0.047(4) 0.026(3) -0.006(3) 0.013(2) -0.006(3)
C24 0.049(4) 0.052(5) 0.065(5) 0.004(4) 0.035(4) -0.009(3)

loop_
_atom_type_symbol
_atom_type_description
_atom_type_scat_dispersion_real
_atom_type_scat_dispersion_imag
_atom_type_scat_source
C C 0.0033 0.0016 'International Tables Vol C Tables 4.2.6.8 and 6.1.1.4'
H H 0.0000 0.0000 'International Tables Vol C Tables 4.2.6.8 and 6.1.1.4'
Si Si 0.0817 0.0704 'International Tables Vol C Tables 4.2.6.8 and 6.1.1.4'
P P 0.1023 0.0942 'International Tables Vol C Tables 4.2.6.8 and 6.1.1.4'
Sn Sn -0.6537 1.4246 'International Tables Vol C Tables 4.2.6.8 and 6.1.1.4'

loop_
_geom_angle_atom_site_label_1
_geom_angle_atom_site_label_2
_geom_angle_atom_site_label_3
_geom_angle
P1 Sn1 Si2 97.92(4)
P1 Sn1 Si5 94.40(4)
Si2 Sn1 Si5 114.21(4)
C19 P1 C21 104.7(3)
C19 P1 C23 107.0(3)
C21 P1 C23 105.3(2)
C19 P1 Sn1 105.94(17)
C21 P1 Sn1 113.87(18)
C23 P1 Sn1 119.0(2)
C1 Si1 C3 104.9(2)
C1 Si1 C2 107.6(3)
C3 Si1 C2 107.4(3)
C1 Si1 Si2 113.86(19)
C3 Si1 Si2 110.12(18)
C2 Si1 Si2 112.53(19)
Si3 Si2 Si1 104.17(7)
Si3 Si2 Si4 109.28(8)
Si1 Si2 Si4 99.99(7)
Si3 Si2 Sn1 125.83(6)
Si1 Si2 Sn1 111.03(6)
Si4 Si2 Sn1 103.68(6)
C4 Si3 C6 108.1(3)
C4 Si3 C5 106.2(3)
C6 Si3 C5 106.1(3)
C4 Si3 Si2 110.83(18)
C6 Si3 Si2 112.04(17)
C5 Si3 Si2 113.22(19)
C7 Si4 C8 108.0(3)
C7 Si4 C9 107.0(3)
C8 Si4 C9 103.8(3)
C7 Si4 Si2 110.66(18)
C8 Si4 Si2 114.74(19)
C9 Si4 Si2 112.1(2)
Si7 Si5 Si6 104.29(7)
Si7 Si5 Si8 106.80(7)
Si6 Si5 Si8 101.28(7)
Si7 Si5 Sn1 131.80(6)
Si6 Si5 Sn1 102.17(6)
Si8 Si5 Sn1 106.53(6)
C10 Si6 C12 105.6(2)
C10 Si6 C11 108.2(3)
C12 Si6 C11 108.2(2)
C10 Si6 Si5 110.01(17)
C12 Si6 Si5 114.20(19)
C11 Si6 Si5 110.33(18)
C13 Si7 C15 106.9(3)
C13 Si7 C14 106.8(3)
C15 Si7 C14 105.9(3)
C13 Si7 Si5 113.53(19)
C15 Si7 Si5 114.17(19)
C14 Si7 Si5 109.09(18)
C16 Si8 C18 105.5(2)
C16 Si8 C17 110.2(3)
C18 Si8 C17 102.9(2)
C16 Si8 Si5 109.30(17)
C18 Si8 Si5 113.31(19)
C17 Si8 Si5 115.07(17)
C20 C19 P1 118.8(4)
C22 C21 P1 112.8(4)
C24 C23 P1 118.9(4)

loop_
_geom_bond_atom_site_label_1
_geom_bond_atom_site_label_2
_geom_bond_distance
Sn1 P1 2.6477(14)
Sn1 Si2 2.6936(13)
Sn1 Si5 2.7165(14)
P1 C19 1.830(5)
P1 C21 1.837(5)
P1 C23 1.841(5)
Si1 C1 1.896(5)
Si1 C3 1.895(5)
Si1 C2 1.900(6)
Si1 Si2 2.3651(19)
Si2 Si3 2.3578(19)
Si2 Si4 2.378(2)
Si3 C4 1.885(5)
Si3 C6 1.886(5)
Si3 C5 1.894(5)
Si4 C7 1.882(6)
Si4 C8 1.885(5)
Si4 C9 1.887(6)
Si5 Si7 2.361(2)
Si5 Si6 2.365(2)
Si5 Si8 2.3781(19)
Si6 C10 1.883(5)
Si6 C12 1.892(5)
Si6 C11 1.892(5)
Si7 C13 1.870(6)
Si7 C15 1.885(6)
Si7 C14 1.887(5)
Si8 C16 1.884(5)
Si8 C18 1.894(5)
Si8 C17 1.915(6)
C19 C20 1.538(7)
C21 C22 1.528(7)
C23 C24 1.522(8)

loop_
_geom_torsion_atom_site_label_1
_geom_torsion_atom_site_label_2
_geom_torsion_atom_site_label_3
_geom_torsion_atom_site_label_4
_geom_torsion
Si2 Sn1 P1 C19 162.3(2)
Si5 Sn1 P1 C19 47.1(2)
Si2 Sn1 P1 C21 -83.22(19)
Si5 Sn1 P1 C21 161.56(18)
Si2 Sn1 P1 C23 41.9(2)
Si5 Sn1 P1 C23 -73.3(2)
C1 Si1 Si2 Si3 51.7(2)
C3 Si1 Si2 Si3 -65.8(2)
C2 Si1 Si2 Si3 174.4(2)
C1 Si1 Si2 Si4 164.6(2)
C3 Si1 Si2 Si4 47.2(2)
C2 Si1 Si2 Si4 -72.6(2)
C1 Si1 Si2 Sn1 -86.4(2)
C3 Si1 Si2 Sn1 156.16(19)
C2 Si1 Si2 Sn1 36.3(2)
P1 Sn1 Si2 Si3 -77.05(8)
Si5 Sn1 Si2 Si3 21.44(9)
P1 Sn1 Si2 Si1 49.89(7)
Si5 Sn1 Si2 Si1 148.38(6)
P1 Sn1 Si2 Si4 156.44(6)
Si5 Sn1 Si2 Si4 -105.07(6)
Si1 Si2 Si3 C4 -81.1(2)
Si4 Si2 Si3 C4 172.8(2)
Sn1 Si2 Si3 C4 48.6(2)
Si1 Si2 Si3 C6 158.0(2)
Si4 Si2 Si3 C6 51.9(2)
Sn1 Si2 Si3 C6 -72.3(2)
Si1 Si2 Si3 C5 38.1(2)
Si4 Si2 Si3 C5 -68.0(2)
Sn1 Si2 Si3 C5 167.8(2)
Si3 Si2 Si4 C7 20.9(2)
Si1 Si2 Si4 C7 -88.1(2)
Sn1 Si2 Si4 C7 157.2(2)
Si3 Si2 Si4 C8 -101.7(2)
Si1 Si2 Si4 C8 149.4(2)
Sn1 Si2 Si4 C8 34.7(2)
Si3 Si2 Si4 C9 140.3(2)
Si1 Si2 Si4 C9 31.3(2)
Sn1 Si2 Si4 C9 -83.4(2)
P1 Sn1 Si5 Si7 54.44(9)
Si2 Sn1 Si5 Si7 -46.29(10)
P1 Sn1 Si5 Si6 176.55(6)
Si2 Sn1 Si5 Si6 75.82(6)
P1 Sn1 Si5 Si8 -77.62(6)
Si2 Sn1 Si5 Si8 -178.35(6)
Si7 Si5 Si6 C10 73.8(2)
Si8 Si5 Si6 C10 -175.39(19)
Sn1 Si5 Si6 C10 -65.52(19)
Si7 Si5 Si6 C12 -44.7(2)
Si8 Si5 Si6 C12 66.1(2)
Sn1 Si5 Si6 C12 175.97(19)
Si7 Si5 Si6 C11 -166.87(18)
Si8 Si5 Si6 C11 -56.07(19)
Sn1 Si5 Si6 C11 53.79(18)
Si6 Si5 Si7 C13 -47.5(2)
Si8 Si5 Si7 C13 -154.3(2)
Sn1 Si5 Si7 C13 73.8(2)
Si6 Si5 Si7 C15 -170.4(2)
Si8 Si5 Si7 C15 82.9(2)
Sn1 Si5 Si7 C15 -49.1(2)
Si6 Si5 Si7 C14 71.4(2)
Si8 Si5 Si7 C14 -35.3(2)
Sn1 Si5 Si7 C14 -167.3(2)
Si7 Si5 Si8 C16 -167.16(19)
Si6 Si5 Si8 C16 83.98(19)
Sn1 Si5 Si8 C16 -22.5(2)
Si7 Si5 Si8 C18 75.4(2)
Si6 Si5 Si8 C18 -33.4(2)
Sn1 Si5 Si8 C18 -139.9(2)
Si7 Si5 Si8 C17 -42.6(2)
Si6 Si5 Si8 C17 -151.45(19)
Sn1 Si5 Si8 C17 102.09(19)
C21 P1 C19 C20 36.5(5)
C23 P1 C19 C20 -74.9(5)
Sn1 P1 C19 C20 157.1(4)
C19 P1 C21 C22 65.1(5)
C23 P1 C21 C22 177.7(4)
Sn1 P1 C21 C22 -50.1(4)
C19 P1 C23 C24 66.8(5)
C21 P1 C23 C24 -44.2(5)
Sn1 P1 C23 C24 -173.4(4)
